data_4029761
loop_
_publ_author_name
'Wang, Hong-Bo'
'Wisner, James A.'
'Jennings, Michael C.'

_publ_section_title
;
 Anion receptors containing thiazine-1,1-dioxide heterocycles as hydrogen
 bond donors.
;
_journal_name_full 'Beilstein journal of organic chemistry'
_journal_page_first 50
_journal_paper_doi 10.3762/bjoc.6.50
_journal_volume 6
_journal_year 2010
_chemical_formula_moiety 'C25 H19 N3 O4 S2, 3(C2 H6 O S)'
_chemical_formula_sum 'C31 H37 N3 O7 S5'
_chemical_formula_weight 723.94
_chemical_name_systematic
; 
 ? 
;
_space_group_IT_number 2
_symmetry_cell_setting triclinic
_symmetry_space_group_name_Hall '-P 1'
_symmetry_space_group_name_H-M 'P -1'
_atom_sites_solution_hydrogens geom
_atom_sites_solution_primary direct
_atom_sites_solution_secondary difmap
_audit_creation_method SHELXL-97
_cell_angle_alpha 86.690(3)
_cell_angle_beta 87.617(3)
_cell_angle_gamma 81.397(3)
_cell_formula_units_Z 2
_cell_length_a 10.6274(5)
_cell_length_b 10.8445(7)
_cell_length_c 14.7918(11)
_cell_measurement_reflns_used 14842
_cell_measurement_temperature 150(2)
_cell_measurement_theta_max 27.48
_cell_measurement_theta_min 2.04
_cell_volume 1681.81(18)
_computing_cell_refinement 'DENZO-SMN (Otwinowski & Minor, 1997)'
_computing_data_collection 'COLLECT (Nonius, 1997-2001)'
_computing_data_reduction DENZO-SMN
_computing_molecular_graphics 'SHELXTL/PC (Sheldrick, 2001)'
_computing_publication_material SHELXTL/PC
_computing_structure_refinement 'SHELXL-97 (Sheldrick, 1997)'
_computing_structure_solution 'SHELXS-97 (Sheldrick, 1997)'
_diffrn_ambient_temperature 150(2)
_diffrn_measured_fraction_theta_full 0.979
_diffrn_measured_fraction_theta_max 0.979
_diffrn_measurement_device_type 'Nonius Kappa-CCD'
_diffrn_measurement_method '\f scans, and \w scans with \k offsets'
_diffrn_radiation_monochromator graphite
_diffrn_radiation_source 'fine-focus sealed tube'
_diffrn_radiation_type MoK\a
_diffrn_radiation_wavelength 0.71073
_diffrn_reflns_av_R_equivalents 0.041
_diffrn_reflns_av_sigmaI/netI 0.0644
_diffrn_reflns_limit_h_max 13
_diffrn_reflns_limit_h_min -13
_diffrn_reflns_limit_k_max 14
_diffrn_reflns_limit_k_min -14
_diffrn_reflns_limit_l_max 19
_diffrn_reflns_limit_l_min -16
_diffrn_reflns_number 15131
_diffrn_reflns_theta_full 27.70
_diffrn_reflns_theta_max 27.70
_diffrn_reflns_theta_min 2.29
_diffrn_standards_number 0
_exptl_absorpt_coefficient_mu 0.396
_exptl_absorpt_correction_T_max 0.9902
_exptl_absorpt_correction_T_min 0.8193
_exptl_absorpt_correction_type multi-scan
_exptl_absorpt_process_details 'DENZO-SMN (Otwinowski & Minor, 1997)'
_exptl_crystal_colour colourless
_exptl_crystal_density_diffrn 1.430
_exptl_crystal_density_method 'not measured'
_exptl_crystal_description plate
_exptl_crystal_F_000 760
_exptl_crystal_size_max 0.53
_exptl_crystal_size_mid 0.11
_exptl_crystal_size_min 0.03
_refine_diff_density_max 0.282
_refine_diff_density_min -0.463
_refine_diff_density_rms 0.073
_refine_ls_extinction_method none
_refine_ls_goodness_of_fit_ref 1.037
_refine_ls_hydrogen_treatment constr
_refine_ls_matrix_type full
_refine_ls_number_parameters 421
_refine_ls_number_reflns 7731
_refine_ls_number_restraints 0
_refine_ls_restrained_S_all 1.037
_refine_ls_R_factor_all 0.0787
_refine_ls_R_factor_gt 0.0480
_refine_ls_shift/su_max 0.001
_refine_ls_shift/su_mean 0.000
_refine_ls_structure_factor_coef Fsqd
_refine_ls_weighting_details 'calc w=1/[\s^2^(Fo^2^)+(0.0430P)^2^+1.1824P] where P=(Fo^2^+2Fc^2^)/3'
_refine_ls_weighting_scheme calc
_refine_ls_wR_factor_gt 0.1068
_refine_ls_wR_factor_ref 0.1203
_reflns_number_gt 5567
_reflns_number_total 7731
_reflns_threshold_expression I>2\s(I)
_cod_data_source_file 1860-5397-6-50-S3.cif
_cod_data_source_block 07257
_cod_depositor_comments
;
The following automatic conversions were performed:

'_symmetry_cell_setting' value 'Triclinic' changed to 'triclinic'
according to
/usr/data/users/saulius/automatic-downloads/retrospective/Beilstein/lib/dictionaries/cif_core.dic
dictionary named 'cif_core.dic' version 2.4.2 from 2011-04-26.

Automatic conversion script
Id: cif_fix_values 2281 2013-09-26 08:29:07Z andrius 
;
_cod_database_code 4029761

loop_
_symmetry_equiv_pos_as_xyz
'x, y, z'
'-x, -y, -z'

loop_
_atom_site_label
_atom_site_type_symbol
_atom_site_fract_x
_atom_site_fract_y
_atom_site_fract_z
_atom_site_U_iso_or_equiv
_atom_site_adp_type
_atom_site_occupancy
_atom_site_symmetry_multiplicity
_atom_site_calc_flag
_atom_site_refinement_flags
C1 C 0.3634(2) 0.1447(2) 0.56062(17) 0.0231(5) Uani 1 1 d .
H1A H 0.3835 0.1315 0.4984 0.028 Uiso 1 1 calc R
C2 C 0.2378(2) 0.1570(3) 0.59216(19) 0.0286(6) Uani 1 1 d .
H2A H 0.1721 0.1544 0.5510 0.034 Uiso 1 1 calc R
C3 C 0.2073(2) 0.1728(3) 0.68260(19) 0.0304(6) Uani 1 1 d .
H3A H 0.1208 0.1817 0.7034 0.036 Uiso 1 1 calc R
C4 C 0.3033(2) 0.1759(2) 0.74372(18) 0.0285(6) Uani 1 1 d .
H4A H 0.2828 0.1845 0.8064 0.034 Uiso 1 1 calc R
C5 C 0.4285(2) 0.1661(2) 0.71194(17) 0.0236(5) Uani 1 1 d .
H5A H 0.4939 0.1691 0.7533 0.028 Uiso 1 1 calc R
C6 C 0.4605(2) 0.1519(2) 0.62004(16) 0.0200(5) Uani 1 1 d .
C7 C 0.5947(2) 0.1452(2) 0.58716(16) 0.0183(5) Uani 1 1 d .
N8 N 0.61381(17) 0.17821(19) 0.49717(13) 0.0195(4) Uani 1 1 d .
H8A H 0.5478 0.2155 0.4670 0.023 Uiso 1 1 calc R
C9 C 0.7292(2) 0.1568(2) 0.45130(17) 0.0196(5) Uani 1 1 d .
C10 C 0.8405(2) 0.1217(2) 0.49358(17) 0.0223(5) Uani 1 1 d .
H10A H 0.9162 0.1001 0.4580 0.027 Uiso 1 1 calc R
S11 S 0.84901(6) 0.11525(6) 0.60888(4) 0.02628(16) Uani 1 1 d .
O12 O 0.92960(18) 0.0031(2) 0.63947(14) 0.0434(5) Uani 1 1 d .
O13 O 0.88610(17) 0.2292(2) 0.63766(14) 0.0403(5) Uani 1 1 d .
C14 C 0.6945(2) 0.1063(2) 0.64177(17) 0.0242(5) Uani 1 1 d .
H14A H 0.6775 0.0726 0.7009 0.029 Uiso 1 1 calc R
C15 C 0.7228(2) 0.1667(2) 0.35103(17) 0.0189(5) Uani 1 1 d .
N16 N 0.60742(17) 0.15865(18) 0.31934(14) 0.0183(4) Uani 1 1 d .
C17 C 0.5966(2) 0.1627(2) 0.22970(16) 0.0186(5) Uani 1 1 d .
C18 C 0.6963(2) 0.1768(2) 0.16827(17) 0.0219(5) Uani 1 1 d .
H18A H 0.6845 0.1789 0.1049 0.026 Uiso 1 1 calc R
C19 C 0.8139(2) 0.1878(2) 0.20202(17) 0.0228(5) Uani 1 1 d .
H19A H 0.8839 0.1984 0.1618 0.027 Uiso 1 1 calc R
C20 C 0.8278(2) 0.1830(2) 0.29450(17) 0.0206(5) Uani 1 1 d .
H20A H 0.9073 0.1907 0.3191 0.025 Uiso 1 1 calc R
C21 C 0.4680(2) 0.1504(2) 0.19809(16) 0.0195(5) Uani 1 1 d .
N22 N 0.36591(17) 0.20915(18) 0.24653(14) 0.0196(4) Uani 1 1 d .
H22A H 0.3795 0.2405 0.2982 0.024 Uiso 1 1 calc R
C23 C 0.2427(2) 0.2211(2) 0.21753(17) 0.0199(5) Uani 1 1 d .
C24 C 0.2113(2) 0.1613(2) 0.14583(17) 0.0220(5) Uani 1 1 d .
H24A H 0.1263 0.1796 0.1260 0.026 Uiso 1 1 calc R
S25 S 0.31513(5) 0.05504(6) 0.08909(4) 0.02314(15) Uani 1 1 d .
O26 O 0.30533(16) 0.0793(2) -0.00785(12) 0.0350(5) Uani 1 1 d .
O27 O 0.29750(17) -0.07030(17) 0.11947(15) 0.0372(5) Uani 1 1 d .
C28 C 0.4577(2) 0.0848(2) 0.12447(17) 0.0220(5) Uani 1 1 d .
H28A H 0.5331 0.0540 0.0911 0.026 Uiso 1 1 calc R
C29 C 0.1439(2) 0.3055(2) 0.26719(17) 0.0210(5) Uani 1 1 d .
C30 C 0.1384(2) 0.3019(3) 0.36149(17) 0.0260(6) Uani 1 1 d .
H30A H 0.1994 0.2462 0.3948 0.031 Uiso 1 1 calc R
C31 C 0.0437(2) 0.3800(3) 0.4070(2) 0.0335(7) Uani 1 1 d .
H31A H 0.0394 0.3767 0.4713 0.040 Uiso 1 1 calc R
C32 C -0.0441(2) 0.4624(3) 0.3586(2) 0.0337(7) Uani 1 1 d .
H32A H -0.1073 0.5172 0.3897 0.040 Uiso 1 1 calc R
C33 C -0.0400(2) 0.4651(3) 0.2650(2) 0.0311(6) Uani 1 1 d .
H33A H -0.1013 0.5209 0.2320 0.037 Uiso 1 1 calc R
C34 C 0.0535(2) 0.3867(2) 0.21885(18) 0.0250(5) Uani 1 1 d .
H34A H 0.0558 0.3886 0.1545 0.030 Uiso 1 1 calc R
S40 S 0.43138(6) 0.48723(6) 0.39624(5) 0.02637(15) Uani 1 1 d .
C41 C 0.5906(3) 0.4895(3) 0.3542(2) 0.0343(6) Uani 1 1 d .
H41A H 0.6502 0.4479 0.3991 0.051 Uiso 1 1 calc R
H41B H 0.6053 0.5762 0.3426 0.051 Uiso 1 1 calc R
H41C H 0.6040 0.4457 0.2977 0.051 Uiso 1 1 calc R
C42 C 0.3490(3) 0.5538(3) 0.2989(2) 0.0349(7) Uani 1 1 d .
H42A H 0.3814 0.5069 0.2460 0.052 Uiso 1 1 calc R
H42B H 0.3624 0.6410 0.2886 0.052 Uiso 1 1 calc R
H42C H 0.2578 0.5500 0.3083 0.052 Uiso 1 1 calc R
O43 O 0.41275(16) 0.35206(16) 0.40236(12) 0.0261(4) Uani 1 1 d .
S50 S 0.62053(7) 0.56064(7) 0.11309(5) 0.03481(18) Uani 1 1 d .
C51 C 0.7270(3) 0.5341(3) 0.0175(2) 0.0506(9) Uani 1 1 d .
H51A H 0.7887 0.4590 0.0300 0.076 Uiso 1 1 calc R
H51B H 0.7722 0.6061 0.0056 0.076 Uiso 1 1 calc R
H51C H 0.6786 0.5227 -0.0356 0.076 Uiso 1 1 calc R
C52 C 0.5177(3) 0.6889(3) 0.0638(2) 0.0425(7) Uani 1 1 d .
H52A H 0.4856 0.6647 0.0073 0.064 Uiso 1 1 calc R
H52B H 0.5647 0.7594 0.0510 0.064 Uiso 1 1 calc R
H52C H 0.4459 0.7134 0.1060 0.064 Uiso 1 1 calc R
O53 O 0.5457(2) 0.45375(18) 0.12316(15) 0.0427(5) Uani 1 1 d .
S60 S 0.01363(6) 0.25194(7) -0.08633(5) 0.02782(16) Uani 1 1 d .
C61 C 0.0219(3) 0.0906(3) -0.1061(2) 0.0327(6) Uani 1 1 d .
H61A H 0.0995 0.0441 -0.0803 0.049 Uiso 1 1 calc R
H61B H 0.0233 0.0797 -0.1714 0.049 Uiso 1 1 calc R
H61C H -0.0527 0.0591 -0.0774 0.049 Uiso 1 1 calc R
C62 C -0.1305(3) 0.3045(3) -0.14320(19) 0.0317(6) Uani 1 1 d .
H62A H -0.1987 0.2619 -0.1155 0.048 Uiso 1 1 calc R
H62B H -0.1188 0.2856 -0.2073 0.048 Uiso 1 1 calc R
H62C H -0.1534 0.3948 -0.1382 0.048 Uiso 1 1 calc R
O63 O -0.01688(19) 0.2657(2) 0.01283(13) 0.0423(5) Uani 1 1 d .

loop_
_atom_site_aniso_label
_atom_site_aniso_U_11
_atom_site_aniso_U_22
_atom_site_aniso_U_33
_atom_site_aniso_U_23
_atom_site_aniso_U_13
_atom_site_aniso_U_12
C1 0.0228(12) 0.0264(13) 0.0203(13) 0.0002(11) -0.0027(10) -0.0048(10)
C2 0.0222(13) 0.0354(15) 0.0286(15) 0.0035(12) -0.0040(10) -0.0074(11)
C3 0.0217(13) 0.0373(16) 0.0323(16) 0.0012(12) 0.0044(11) -0.0075(11)
C4 0.0304(14) 0.0336(15) 0.0212(14) -0.0023(11) 0.0053(10) -0.0052(11)
C5 0.0224(12) 0.0269(13) 0.0220(14) -0.0016(11) -0.0018(10) -0.0044(10)
C6 0.0213(12) 0.0203(12) 0.0179(13) 0.0003(10) -0.0010(9) -0.0012(9)
C7 0.0194(11) 0.0178(12) 0.0173(12) -0.0009(10) 0.0000(9) -0.0015(9)
N8 0.0142(9) 0.0275(11) 0.0154(10) -0.0006(9) -0.0013(7) 0.0015(8)
C9 0.0184(11) 0.0198(12) 0.0203(13) -0.0015(10) 0.0002(9) -0.0018(9)
C10 0.0164(11) 0.0290(13) 0.0207(13) -0.0036(11) -0.0008(9) 0.0001(10)
S11 0.0176(3) 0.0401(4) 0.0191(3) -0.0050(3) -0.0040(2) 0.0047(3)
O12 0.0313(10) 0.0620(14) 0.0268(11) 0.0085(10) -0.0018(8) 0.0223(9)
O13 0.0284(10) 0.0613(14) 0.0356(12) -0.0242(11) -0.0001(8) -0.0125(9)
C14 0.0254(12) 0.0286(14) 0.0169(13) 0.0004(11) -0.0015(10) 0.0012(10)
C15 0.0175(11) 0.0180(12) 0.0209(13) -0.0018(10) -0.0022(9) -0.0004(9)
N16 0.0157(9) 0.0193(10) 0.0197(11) -0.0025(8) -0.0023(8) -0.0007(8)
C17 0.0184(11) 0.0190(12) 0.0176(12) -0.0025(10) -0.0023(9) 0.0005(9)
C18 0.0203(11) 0.0267(13) 0.0180(13) -0.0015(10) 0.0010(9) -0.0014(10)
C19 0.0192(12) 0.0263(13) 0.0226(13) 0.0009(11) 0.0015(9) -0.0033(10)
C20 0.0144(11) 0.0232(12) 0.0244(13) -0.0014(10) -0.0011(9) -0.0027(9)
C21 0.0176(11) 0.0228(12) 0.0174(12) 0.0014(10) -0.0012(9) -0.0017(9)
N22 0.0165(9) 0.0258(11) 0.0168(10) -0.0048(9) -0.0029(8) -0.0016(8)
C23 0.0166(11) 0.0223(12) 0.0206(13) -0.0001(10) -0.0001(9) -0.0025(9)
C24 0.0141(11) 0.0305(14) 0.0209(13) -0.0027(11) -0.0011(9) -0.0012(9)
S25 0.0182(3) 0.0296(3) 0.0225(3) -0.0085(3) -0.0016(2) -0.0031(2)
O26 0.0254(9) 0.0609(14) 0.0184(10) -0.0108(9) -0.0044(7) -0.0013(9)
O27 0.0296(10) 0.0263(10) 0.0567(14) -0.0085(10) 0.0016(9) -0.0054(8)
C28 0.0184(11) 0.0276(13) 0.0195(13) -0.0026(10) 0.0005(9) -0.0015(9)
C29 0.0156(11) 0.0248(13) 0.0232(13) -0.0049(10) -0.0006(9) -0.0037(9)
C30 0.0199(12) 0.0367(15) 0.0217(14) -0.0067(11) -0.0024(10) -0.0028(10)
C31 0.0265(13) 0.0468(18) 0.0290(16) -0.0141(14) 0.0002(11) -0.0067(12)
C32 0.0224(13) 0.0372(16) 0.0422(18) -0.0176(14) 0.0019(12) -0.0013(11)
C33 0.0232(13) 0.0290(14) 0.0397(17) -0.0038(13) -0.0019(11) 0.0014(11)
C34 0.0212(12) 0.0272(13) 0.0265(14) -0.0013(11) -0.0001(10) -0.0033(10)
S40 0.0294(3) 0.0250(3) 0.0236(3) -0.0041(3) -0.0052(3) 0.0018(3)
C41 0.0353(15) 0.0302(15) 0.0375(17) 0.0048(13) -0.0072(12) -0.0061(12)
C42 0.0391(16) 0.0287(15) 0.0345(17) 0.0024(13) -0.0075(12) 0.0036(12)
O43 0.0265(9) 0.0232(9) 0.0278(10) 0.0010(8) -0.0035(7) -0.0010(7)
S50 0.0435(4) 0.0330(4) 0.0270(4) -0.0045(3) -0.0028(3) -0.0010(3)
C51 0.0452(18) 0.062(2) 0.045(2) -0.0118(17) 0.0055(15) -0.0058(16)
C52 0.0547(19) 0.0320(16) 0.0400(19) -0.0020(14) -0.0028(15) -0.0034(14)
O53 0.0584(13) 0.0295(11) 0.0398(13) 0.0009(10) 0.0000(10) -0.0064(10)
S60 0.0245(3) 0.0371(4) 0.0228(3) -0.0034(3) -0.0021(2) -0.0066(3)
C61 0.0295(14) 0.0388(16) 0.0288(16) 0.0022(13) -0.0026(11) -0.0023(12)
C62 0.0349(15) 0.0335(15) 0.0268(15) -0.0008(12) -0.0069(11) -0.0040(12)
O63 0.0419(12) 0.0632(15) 0.0190(10) -0.0083(10) -0.0066(8) 0.0058(10)

loop_
_atom_type_symbol
_atom_type_description
_atom_type_scat_dispersion_real
_atom_type_scat_dispersion_imag
_atom_type_scat_source
C C 0.0033 0.0016 'International Tables Vol C Tables 4.2.6.8 and 6.1.1.4'
H H 0.0000 0.0000 'International Tables Vol C Tables 4.2.6.8 and 6.1.1.4'
N N 0.0061 0.0033 'International Tables Vol C Tables 4.2.6.8 and 6.1.1.4'
O O 0.0106 0.0060 'International Tables Vol C Tables 4.2.6.8 and 6.1.1.4'
S S 0.1246 0.1234 'International Tables Vol C Tables 4.2.6.8 and 6.1.1.4'

loop_
_geom_angle_atom_site_label_1
_geom_angle_atom_site_label_2
_geom_angle_atom_site_label_3
_geom_angle
C2 C1 C6 120.2(2)
C2 C1 H1A 119.9
C6 C1 H1A 119.9
C3 C2 C1 120.7(2)
C3 C2 H2A 119.7
C1 C2 H2A 119.7
C2 C3 C4 120.1(2)
C2 C3 H3A 119.9
C4 C3 H3A 119.9
C5 C4 C3 119.2(2)
C5 C4 H4A 120.4
C3 C4 H4A 120.4
C4 C5 C6 121.2(2)
C4 C5 H5A 119.4
C6 C5 H5A 119.4
C1 C6 C5 118.6(2)
C1 C6 C7 121.2(2)
C5 C6 C7 120.2(2)
C14 C7 N8 121.2(2)
C14 C7 C6 122.5(2)
N8 C7 C6 116.21(19)
C9 N8 C7 124.16(19)
C9 N8 H8A 117.9
C7 N8 H8A 117.9
C10 C9 N8 122.9(2)
C10 C9 C15 121.9(2)
N8 C9 C15 115.07(19)
C9 C10 S11 122.07(19)
C9 C10 H10A 119.0
S11 C10 H10A 119.0
O12 S11 O13 114.47(13)
O12 S11 C14 109.77(13)
O13 S11 C14 110.37(12)
O12 S11 C10 110.20(12)
O13 S11 C10 109.84(13)
C14 S11 C10 101.42(12)
C7 C14 S11 123.1(2)
C7 C14 H14A 118.5
S11 C14 H14A 118.5
N16 C15 C20 122.9(2)
N16 C15 C9 114.5(2)
C20 C15 C9 122.6(2)
C17 N16 C15 117.4(2)
N16 C17 C18 123.7(2)
N16 C17 C21 115.4(2)
C18 C17 C21 120.9(2)
C17 C18 C19 118.2(2)
C17 C18 H18A 120.9
C19 C18 H18A 120.9
C20 C19 C18 119.3(2)
C20 C19 H19A 120.3
C18 C19 H19A 120.3
C19 C20 C15 118.5(2)
C19 C20 H20A 120.7
C15 C20 H20A 120.7
C28 C21 N22 124.0(2)
C28 C21 C17 119.5(2)
N22 C21 C17 116.5(2)
C21 N22 C23 122.6(2)
C21 N22 H22A 118.7
C23 N22 H22A 118.7
C24 C23 N22 122.4(2)
C24 C23 C29 120.3(2)
N22 C23 C29 117.3(2)
C23 C24 S25 123.85(18)
C23 C24 H24A 118.1
S25 C24 H24A 118.1
O27 S25 O26 113.71(12)
O27 S25 C24 110.31(12)
O26 S25 C24 110.56(12)
O27 S25 C28 109.29(12)
O26 S25 C28 110.88(12)
C24 S25 C28 101.40(12)
C21 C28 S25 122.67(19)
C21 C28 H28A 118.7
S25 C28 H28A 118.7
C30 C29 C34 119.6(2)
C30 C29 C23 120.8(2)
C34 C29 C23 119.6(2)
C31 C30 C29 120.0(2)
C31 C30 H30A 120.0
C29 C30 H30A 120.0
C32 C31 C30 120.1(3)
C32 C31 H31A 119.9
C30 C31 H31A 119.9
C33 C32 C31 120.0(2)
C33 C32 H32A 120.0
C31 C32 H32A 120.0
C32 C33 C34 120.4(3)
C32 C33 H33A 119.8
C34 C33 H33A 119.8
C33 C34 C29 119.8(3)
C33 C34 H34A 120.1
C29 C34 H34A 120.1
O43 S40 C42 105.39(12)
O43 S40 C41 105.91(12)
C42 S40 C41 98.99(14)
S40 C41 H41A 109.5
S40 C41 H41B 109.5
H41A C41 H41B 109.5
S40 C41 H41C 109.5
H41A C41 H41C 109.5
H41B C41 H41C 109.5
S40 C42 H42A 109.5
S40 C42 H42B 109.5
H42A C42 H42B 109.5
S40 C42 H42C 109.5
H42A C42 H42C 109.5
H42B C42 H42C 109.5
O53 S50 C52 106.37(14)
O53 S50 C51 107.28(15)
C52 S50 C51 97.18(17)
S50 C51 H51A 109.5
S50 C51 H51B 109.5
H51A C51 H51B 109.5
S50 C51 H51C 109.5
H51A C51 H51C 109.5
H51B C51 H51C 109.5
S50 C52 H52A 109.5
S50 C52 H52B 109.5
H52A C52 H52B 109.5
S50 C52 H52C 109.5
H52A C52 H52C 109.5
H52B C52 H52C 109.5
O63 S60 C61 106.81(13)
O63 S60 C62 106.43(12)
C61 S60 C62 96.99(13)
S60 C61 H61A 109.5
S60 C61 H61B 109.5
H61A C61 H61B 109.5
S60 C61 H61C 109.5
H61A C61 H61C 109.5
H61B C61 H61C 109.5
S60 C62 H62A 109.5
S60 C62 H62B 109.5
H62A C62 H62B 109.5
S60 C62 H62C 109.5
H62A C62 H62C 109.5
H62B C62 H62C 109.5

loop_
_geom_bond_atom_site_label_1
_geom_bond_atom_site_label_2
_geom_bond_distance
C1 C2 1.385(3)
C1 C6 1.397(3)
C1 H1A 0.9500
C2 C3 1.378(4)
C2 H2A 0.9500
C3 C4 1.396(4)
C3 H3A 0.9500
C4 C5 1.384(3)
C4 H4A 0.9500
C5 C6 1.399(3)
C5 H5A 0.9500
C6 C7 1.480(3)
C7 C14 1.362(3)
C7 N8 1.373(3)
N8 C9 1.371(3)
N8 H8A 0.8800
C9 C10 1.355(3)
C9 C15 1.485(3)
C10 S11 1.709(3)
C10 H10A 0.9500
S11 O12 1.440(2)
S11 O13 1.443(2)
S11 C14 1.708(3)
C14 H14A 0.9500
C15 N16 1.348(3)
C15 C20 1.393(3)
N16 C17 1.333(3)
C17 C18 1.388(3)
C17 C21 1.490(3)
C18 C19 1.388(3)
C18 H18A 0.9500
C19 C20 1.379(3)
C19 H19A 0.9500
C20 H20A 0.9500
C21 C28 1.351(3)
C21 N22 1.370(3)
N22 C23 1.380(3)
N22 H22A 0.8800
C23 C24 1.353(3)
C23 C29 1.485(3)
C24 S25 1.704(2)
C24 H24A 0.9500
S25 O27 1.443(2)
S25 O26 1.4481(19)
S25 C28 1.705(2)
C28 H28A 0.9500
C29 C30 1.392(3)
C29 C34 1.393(3)
C30 C31 1.392(4)
C30 H30A 0.9500
C31 C32 1.384(4)
C31 H31A 0.9500
C32 C33 1.382(4)
C32 H32A 0.9500
C33 C34 1.391(3)
C33 H33A 0.9500
C34 H34A 0.9500
S40 O43 1.5054(18)
S40 C42 1.777(3)
S40 C41 1.782(3)
C41 H41A 0.9800
C41 H41B 0.9800
C41 H41C 0.9800
C42 H42A 0.9800
C42 H42B 0.9800
C42 H42C 0.9800
S50 O53 1.498(2)
S50 C52 1.776(3)
S50 C51 1.782(3)
C51 H51A 0.9800
C51 H51B 0.9800
C51 H51C 0.9800
C52 H52A 0.9800
C52 H52B 0.9800
C52 H52C 0.9800
S60 O63 1.500(2)
S60 C61 1.779(3)
S60 C62 1.781(3)
C61 H61A 0.9800
C61 H61B 0.9800
C61 H61C 0.9800
C62 H62A 0.9800
C62 H62B 0.9800
C62 H62C 0.9800

loop_
_geom_hbond_atom_site_label_D
_geom_hbond_atom_site_label_H
_geom_hbond_atom_site_label_A
_geom_hbond_distance_DH
_geom_hbond_distance_HA
_geom_hbond_distance_DA
_geom_hbond_angle_DHA
N8 H8A O43 0.88 2.12 2.971(3) 163.2
N22 H22A O43 0.88 2.09 2.950(3) 166.9

loop_
_geom_torsion_atom_site_label_1
_geom_torsion_atom_site_label_2
_geom_torsion_atom_site_label_3
_geom_torsion_atom_site_label_4
_geom_torsion
C6 C1 C2 C3 -1.8(4)
C1 C2 C3 C4 -0.4(4)
C2 C3 C4 C5 1.7(4)
C3 C4 C5 C6 -0.7(4)
C2 C1 C6 C5 2.7(4)
C2 C1 C6 C7 -177.0(2)
C4 C5 C6 C1 -1.5(4)
C4 C5 C6 C7 178.3(2)
C1 C6 C7 C14 -155.2(2)
C5 C6 C7 C14 25.0(3)
C1 C6 C7 N8 23.5(3)
C5 C6 C7 N8 -156.2(2)
C14 C7 N8 C9 10.9(3)
C6 C7 N8 C9 -167.8(2)
C7 N8 C9 C10 -12.6(4)
C7 N8 C9 C15 163.7(2)
N8 C9 C10 S11 -6.3(3)
C15 C9 C10 S11 177.73(18)
C9 C10 S11 O12 136.6(2)
C9 C10 S11 O13 -96.4(2)
C9 C10 S11 C14 20.4(2)
N8 C7 C14 S11 9.3(3)
C6 C7 C14 S11 -172.07(18)
O12 S11 C14 C7 -138.5(2)
O13 S11 C14 C7 94.4(2)
C10 S11 C14 C7 -22.0(2)
C10 C9 C15 N16 157.7(2)
N8 C9 C15 N16 -18.6(3)
C10 C9 C15 C20 -22.3(4)
N8 C9 C15 C20 161.4(2)
C20 C15 N16 C17 2.1(3)
C9 C15 N16 C17 -177.8(2)
C15 N16 C17 C18 -1.1(3)
C15 N16 C17 C21 178.6(2)
N16 C17 C18 C19 -0.2(4)
C21 C17 C18 C19 -180.0(2)
C17 C18 C19 C20 0.7(4)
C18 C19 C20 C15 0.3(4)
N16 C15 C20 C19 -1.7(4)
C9 C15 C20 C19 178.2(2)
N16 C17 C21 C28 -142.2(2)
C18 C17 C21 C28 37.6(4)
N16 C17 C21 N22 38.5(3)
C18 C17 C21 N22 -141.7(2)
C28 C21 N22 C23 -9.0(4)
C17 C21 N22 C23 170.2(2)
C21 N22 C23 C24 9.3(4)
C21 N22 C23 C29 -169.5(2)
N22 C23 C24 S25 5.7(4)
C29 C23 C24 S25 -175.53(19)
C23 C24 S25 O27 99.3(2)
C23 C24 S25 O26 -134.1(2)
C23 C24 S25 C28 -16.5(3)
N22 C21 C28 S25 -6.3(4)
C17 C21 C28 S25 174.47(19)
O27 S25 C28 C21 -99.9(2)
O26 S25 C28 C21 134.0(2)
C24 S25 C28 C21 16.6(3)
C24 C23 C29 C30 136.2(3)
N22 C23 C29 C30 -45.0(3)
C24 C23 C29 C34 -42.1(3)
N22 C23 C29 C34 136.7(2)
C34 C29 C30 C31 -0.5(4)
C23 C29 C30 C31 -178.8(2)
C29 C30 C31 C32 -0.9(4)
C30 C31 C32 C33 1.7(4)
C31 C32 C33 C34 -1.1(4)
C32 C33 C34 C29 -0.3(4)
C30 C29 C34 C33 1.1(4)
C23 C29 C34 C33 179.4(2)
